data_7201367
loop_
_publ_author_name
'Neumann, Marcus Aurelius'
'Perrin, Marc-Antoine'

_publ_section_title
;
 Can crystal structure prediction guide experimentalists to a new
 polymorph of paracetamol?
;
_journal_issue 11
_journal_name_full CrystEngComm
_journal_page_first 2475
_journal_paper_doi 10.1039/b909819d
_journal_volume 11
_journal_year 2009
_space_group_IT_number 15
_symmetry_cell_setting monoclinic
_symmetry_Int_Tables_number 15
_symmetry_space_group_name_Hall '-C 2yc'
_symmetry_space_group_name_H-M 'C 1 2/c 1'
_cell_angle_alpha 90.000000
_cell_angle_beta 83.711518
_cell_angle_gamma 90.000000
_cell_length_a 14.509952
_cell_length_b 8.645551
_cell_length_c 11.614955
_cell_volume 1448.289
_cod_data_source_file b909819d.txt
_cod_data_source_block 19
_cod_original_sg_symbol_H-M 'C 2/c'
_cod_struct_determination_method theoretical
_cod_database_code 7201367

loop_
_symmetry_equiv_pos_site_id
_symmetry_equiv_pos_as_xyz
1 x,y,z
2 -x,y,-z+1/2
3 -x,-y,-z
4 x,-y,z+1/2
5 x+1/2,y+1/2,z
6 -x+1/2,y+1/2,-z+1/2
7 -x+1/2,-y+1/2,-z
8 x+1/2,-y+1/2,z+1/2

loop_
_atom_site_label
_atom_site_type_symbol
_atom_site_fract_x
_atom_site_fract_y
_atom_site_fract_z
C0_0 C -0.133456 0.680760 0.780375
C1_0 C -0.171203 0.546390 0.833828
C2_0 C -0.099263 0.675021 0.662972
N3_0 N -0.128588 0.812882 0.850842
C4_0 C -0.170191 0.407394 0.773952
H5_0 H -0.202140 0.551505 0.923419
C6_0 C -0.098544 0.535628 0.602876
H7_0 H -0.071169 0.778537 0.619888
C8_0 C -0.116822 0.962783 0.819330
H9_0 H -0.132383 0.789852 0.938006
C10_0 C -0.130920 0.399516 0.658600
H11_0 H -0.201678 0.305002 0.815709
H12_0 H -0.070517 0.531511 0.512239
C13_0 C -0.113346 1.074002 0.918569
O14_0 O -0.110503 1.006929 0.715894
O15_0 O -0.124105 0.262523 0.598817
H16_0 H -0.181681 1.128290 0.938508
H17_0 H -0.095766 1.017466 0.997494
H18_0 H -0.062754 1.165014 0.893258
H19_0 H -0.124425 0.171626 0.653897
